data_7702194
loop_
_publ_author_name
'Li, Yuan-Han'
'Wang, Sue-Lein'
'Su, Yu-Chia'
'Ko, Bao-Tsan'
'Tsai, Chen-Yen'
'Lin, Chia-Her'

_publ_section_title
;
 Microporous 2D indium metal-organic frameworks for selective
 CO<sub>2</sub> capture and their application in the catalytic
 CO<sub>2</sub>-cycloaddition of epoxides.
;
_journal_issue 28
_journal_name_full 'Dalton transactions (Cambridge, England : 2003)'
_journal_page_first 9474
_journal_page_last 9481
_journal_paper_doi 10.1039/c8dt01405a
_journal_volume 47
_journal_year 2018
_chemical_formula_sum 'C70 H40 Cl2 In3 O20'
_chemical_formula_weight 1616.38
_space_group_crystal_system orthorhombic
_space_group_IT_number 18
_space_group_name_Hall 'P 2 2ab'
_space_group_name_H-M_alt 'P 21 21 2'
_atom_sites_solution_hydrogens geom
_audit_creation_method SHELXL-2014/7
_audit_update_record
;
2018-06-07 deposited with the CCDC.
2018-06-13 downloaded from the CCDC.
;
_cell_angle_alpha 90
_cell_angle_beta 90
_cell_angle_gamma 90
_cell_formula_units_Z 4
_cell_length_a 29.6876(5)
_cell_length_b 33.7481(5)
_cell_length_c 9.44870(10)
_cell_measurement_reflns_used 16405
_cell_measurement_temperature 296(2)
_cell_measurement_theta_max 66.32
_cell_measurement_theta_min 1.98
_cell_volume 9466.7(2)
_computing_cell_refinement 'SAINT V8.34A (Bruker AXS Inc., 2013)'
_computing_data_collection 'APEX2 (Bruker AXS, 2010)'
_computing_data_reduction 'SAINT V8.34A (Bruker AXS Inc., 2013)'
_computing_molecular_graphics 'SHELXTL (Sheldrick, 2008)'
_computing_publication_material SHELXTL
_computing_structure_refinement 'SHELXL-2014/6 (Sheldrick, 2014)'
_computing_structure_solution 'SHELXS-97 (Sheldrick, 2008)'
_diffrn_ambient_temperature 296(2)
_diffrn_detector_area_resol_mean 8.3333
_diffrn_measured_fraction_theta_full 0.989
_diffrn_measured_fraction_theta_max 0.989
_diffrn_measurement_device_type 'Bruker APEX-II CCD'
_diffrn_measurement_method '\f and \w scans'
_diffrn_radiation_type CuK\a
_diffrn_radiation_wavelength 1.54178
_diffrn_reflns_av_R_equivalents 0.0415
_diffrn_reflns_av_unetI/netI 0.0521
_diffrn_reflns_Laue_measured_fraction_full 0.989
_diffrn_reflns_Laue_measured_fraction_max 0.989
_diffrn_reflns_limit_h_max 35
_diffrn_reflns_limit_h_min -35
_diffrn_reflns_limit_k_max 40
_diffrn_reflns_limit_k_min -39
_diffrn_reflns_limit_l_max 10
_diffrn_reflns_limit_l_min -6
_diffrn_reflns_number 63058
_diffrn_reflns_point_group_measured_fraction_full 0.987
_diffrn_reflns_point_group_measured_fraction_max 0.987
_diffrn_reflns_theta_full 66.320
_diffrn_reflns_theta_max 66.320
_diffrn_reflns_theta_min 1.982
_exptl_absorpt_coefficient_mu 6.755
_exptl_absorpt_correction_T_max 0.9423
_exptl_absorpt_correction_T_min 0.7754
_exptl_absorpt_correction_type multi-scan
_exptl_absorpt_process_details 'SADABS V2008/1 (Bruker AXS)'
_exptl_crystal_colour colorless
_exptl_crystal_density_diffrn 1.134
_exptl_crystal_density_meas ?
_exptl_crystal_density_method 'not measured'
_exptl_crystal_description paller
_exptl_crystal_F_000 3204
_exptl_crystal_size_max 0.18
_exptl_crystal_size_mid 0.15
_exptl_crystal_size_min 0.11
_refine_diff_density_max 3.141
_refine_diff_density_min -2.496
_refine_diff_density_rms 0.227
_refine_ls_abs_structure_details
;
 Flack x determined using 5795 quotients [(I+)-(I-)]/[(I+)+(I-)]
 (Parsons, Flack and Wagner, Acta Cryst. B69 (2013) 249-259).
;
_refine_ls_abs_structure_Flack 0.031(4)
_refine_ls_extinction_method none
_refine_ls_goodness_of_fit_ref 1.060
_refine_ls_hydrogen_treatment constr
_refine_ls_matrix_type full
_refine_ls_number_parameters 856
_refine_ls_number_reflns 16405
_refine_ls_number_restraints 0
_refine_ls_restrained_S_all 1.060
_refine_ls_R_factor_all 0.0737
_refine_ls_R_factor_gt 0.0656
_refine_ls_shift/su_max 0.050
_refine_ls_shift/su_mean 0.004
_refine_ls_structure_factor_coef Fsqd
_refine_ls_weighting_details 'w=1/[\s^2^(Fo^2^)+(0.1703P)^2^+0.0610P] where P=(Fo^2^+2Fc^2^)/3'
_refine_ls_weighting_scheme calc
_refine_ls_wR_factor_gt 0.2044
_refine_ls_wR_factor_ref 0.2162
_reflns_Friedel_coverage 0.806
_reflns_Friedel_fraction_full 0.983
_reflns_Friedel_fraction_max 0.983
_reflns_number_gt 14469
_reflns_number_total 16405
_reflns_threshold_expression 'I > 2\s(I)'
_cod_data_source_file c8dt01405a2.cif
_cod_data_source_block 4
_cod_depositor_comments
;
The following automatic conversions were performed:

data item '_exptl_crystal_density_meas' value 'not measured' was
changed to '?' -- the value is perceived as not measured.

Automatic conversion script
Id: cif_fix_values 6909 2019-04-08 15:41:33Z antanas 
;
_cod_database_code 7702194
_shelx_shelxl_version_number 2014/7
_shelx_space_group_comment
;
The symmetry employed for this shelxl refinement is uniquely defined
by the following loop, which should always be used as a source of
symmetry information in preference to the above space-group names.
They are only intended as comments.
;

loop_
_space_group_symop_operation_xyz
'x, y, z'
'x+1/2, -y+1/2, -z'
'-x+1/2, y+1/2, -z'
'-x, -y, z'

loop_
_atom_site_label
_atom_site_type_symbol
_atom_site_fract_x
_atom_site_fract_y
_atom_site_fract_z
_atom_site_U_iso_or_equiv
_atom_site_adp_type
_atom_site_occupancy
_atom_site_site_symmetry_order
_atom_site_calc_flag
_atom_site_refinement_flags_posn
_atom_site_refinement_flags_adp
In1 In 0.52230(3) 0.26635(2) 0.99740(8) 0.0408(2) Uani 1 1 d . .
In2 In 0.70249(3) 0.88559(2) 0.34331(8) 0.0442(2) Uani 1 1 d . .
In3 In 0.74686(3) 0.62609(2) 1.66565(9) 0.0449(2) Uani 1 1 d . .
Cl1 Cl 0.77701(15) 0.88728(15) 0.2476(5) 0.0793(11) Uani 1 1 d . .
Cl2 Cl 0.82178(15) 0.63348(17) 1.7520(6) 0.0868(13) Uani 1 1 d . .
O1 O 0.6872(3) 0.5942(2) 1.5809(10) 0.049(2) Uani 1 1 d . .
O2 O 0.7494(3) 0.5610(2) 1.6153(10) 0.053(2) Uani 1 1 d . .
O3 O 0.5216(4) 0.3283(3) 1.0880(11) 0.063(2) Uani 1 1 d . .
O4 O 0.5860(3) 0.3010(3) 1.0458(12) 0.063(3) Uani 1 1 d . .
O5 O 0.7379(4) 0.6789(3) 1.5388(10) 0.069(3) Uani 1 1 d . .
O6 O 0.7709(4) 0.6320(4) 1.4156(12) 0.072(3) Uani 1 1 d . .
O7 O 0.7286(4) 0.8871(3) 0.6013(12) 0.065(3) Uani 1 1 d . .
O8 O 0.7071(4) 0.8352(3) 0.4814(11) 0.063(2) Uani 1 1 d . .
O9 O 0.6973(3) 0.9489(2) 0.3817(10) 0.051(2) Uani 1 1 d . .
O10 O 0.6385(3) 0.9139(3) 0.4467(10) 0.056(2) Uani 1 1 d . .
O11 O 0.6727(5) 0.9039(3) 0.1110(12) 0.075(3) Uani 1 1 d . .
O12 O 0.6651(4) 0.8454(3) 0.2090(9) 0.060(2) Uani 1 1 d . .
O13 O 0.7230(5) 0.6015(4) 1.8980(13) 0.079(3) Uani 1 1 d . .
O14 O 0.7024(4) 0.6582(3) 1.8088(9) 0.060(2) Uani 1 1 d . .
O15 O 0.4689(4) 0.2825(4) 0.8555(11) 0.078(3) Uani 1 1 d . .
O16 O 0.5287(5) 0.2966(5) 0.7497(14) 0.098(5) Uani 1 1 d . .
O17 O 0.4644(3) 0.2515(3) 1.1368(9) 0.050(2) Uani 1 1 d . .
O18 O 0.5309(3) 0.2421(3) 1.2263(10) 0.061(2) Uani 1 1 d . .
O19 O 0.5738(5) 0.2255(4) 0.9007(15) 0.089(4) Uani 1 1 d . .
O20 O 0.5090(4) 0.1992(4) 0.9477(14) 0.087(4) Uani 1 1 d . .
C1 C 0.6878(5) 0.5268(3) 1.5049(16) 0.053(3) Uani 1 1 d . .
C2 C 0.6456(6) 0.5297(5) 1.443(2) 0.084(6) Uani 1 1 d . .
H2A H 0.6298 0.5536 1.4453 0.101 Uiso 1 1 calc R U
C3 C 0.6279(6) 0.4981(5) 1.380(2) 0.083(5) Uani 1 1 d . .
H3A H 0.5997 0.5006 1.3381 0.100 Uiso 1 1 calc R U
C4 C 0.6495(5) 0.4610(4) 1.375(2) 0.071(5) Uani 1 1 d . .
C5 C 0.6920(6) 0.4583(5) 1.436(2) 0.074(5) Uani 1 1 d . .
H5A H 0.7079 0.4346 1.4325 0.089 Uiso 1 1 calc R U
C6 C 0.7101(5) 0.4908(4) 1.501(2) 0.067(4) Uani 1 1 d . .
H6A H 0.7382 0.4886 1.5443 0.080 Uiso 1 1 calc R U
C7 C 0.6285(5) 0.4260(4) 1.302(2) 0.078(6) Uani 1 1 d . .
C8 C 0.5817(6) 0.4228(5) 1.301(3) 0.091(7) Uani 1 1 d . .
H8A H 0.5641 0.4419 1.3453 0.109 Uiso 1 1 calc R U
C9 C 0.5611(6) 0.3900(5) 1.2316(19) 0.069(4) Uani 1 1 d . .
H9A H 0.5299 0.3876 1.2312 0.083 Uiso 1 1 calc R U
C10 C 0.5865(5) 0.3629(4) 1.167(2) 0.067(4) Uani 1 1 d . .
C11 C 0.6324(6) 0.3671(5) 1.159(2) 0.076(5) Uani 1 1 d . .
H11A H 0.6501 0.3495 1.1076 0.092 Uiso 1 1 calc R U
C12 C 0.7086(4) 0.5627(4) 1.5716(13) 0.045(3) Uani 1 1 d . .
C13 C 0.5621(6) 0.3293(4) 1.0944(16) 0.062(4) Uani 1 1 d . .
C14 C 0.7517(5) 0.6935(4) 1.2976(13) 0.055(3) Uani 1 1 d . .
C15 C 0.7292(5) 0.7295(4) 1.3122(15) 0.060(3) Uani 1 1 d . .
H15A H 0.7165 0.7369 1.3982 0.073 Uiso 1 1 calc R U
C16 C 0.7265(5) 0.7541(4) 1.1944(14) 0.057(3) Uani 1 1 d . .
H16A H 0.7104 0.7776 1.2019 0.069 Uiso 1 1 calc R U
C17 C 0.7463(5) 0.7451(4) 1.0690(13) 0.051(3) Uani 1 1 d . .
C18 C 0.7696(5) 0.7090(4) 1.0563(14) 0.055(3) Uani 1 1 d . .
H18A H 0.7834 0.7024 0.9711 0.066 Uiso 1 1 calc R U
C19 C 0.7721(5) 0.6832(4) 1.1695(16) 0.058(3) Uani 1 1 d . .
H19A H 0.7873 0.6593 1.1607 0.070 Uiso 1 1 calc R U
C20 C 0.7411(5) 0.7724(4) 0.9464(13) 0.048(3) Uani 1 1 d . .
C21 C 0.7486(5) 0.8122(4) 0.9593(14) 0.057(3) Uani 1 1 d . .
H21A H 0.7585 0.8221 1.0456 0.069 Uiso 1 1 calc R U
C22 C 0.7419(4) 0.8377(3) 0.8492(14) 0.050(3) Uani 1 1 d . .
H22A H 0.7465 0.8647 0.8622 0.060 Uiso 1 1 calc R U
C23 C 0.7282(4) 0.8234(4) 0.7168(13) 0.048(3) Uani 1 1 d . .
C24 C 0.7209(5) 0.7835(4) 0.7021(14) 0.056(3) Uani 1 1 d . .
H24A H 0.7116 0.7735 0.6152 0.067 Uiso 1 1 calc R U
C25 C 0.7272(5) 0.7584(4) 0.8122(14) 0.054(3) Uani 1 1 d . .
H25A H 0.7223 0.7314 0.7993 0.064 Uiso 1 1 calc R U
C26 C 0.7524(5) 0.6665(4) 1.4240(15) 0.057(3) Uani 1 1 d . .
C27 C 0.7205(5) 0.8507(4) 0.5943(17) 0.058(3) Uani 1 1 d . .
C28 C 0.6350(5) 0.8539(4) -0.0221(13) 0.050(3) Uani 1 1 d . .
C29 C 0.6188(6) 0.8158(5) -0.0218(14) 0.063(4) Uani 1 1 d . .
H29A H 0.6223 0.7996 0.0571 0.075 Uiso 1 1 calc R U
C30 C 0.5965(7) 0.8017(6) -0.1451(19) 0.079(5) Uani 1 1 d . .
H30A H 0.5831 0.7768 -0.1438 0.095 Uiso 1 1 calc R U
C31 C 0.5944(4) 0.8239(4) -0.2645(12) 0.048(3) Uani 1 1 d . .
C32 C 0.6124(6) 0.8603(5) -0.2649(15) 0.064(4) Uani 1 1 d . .
H32A H 0.6116 0.8751 -0.3478 0.077 Uiso 1 1 calc R U
C33 C 0.6325(6) 0.8768(5) -0.1426(16) 0.070(4) Uani 1 1 d . .
H33A H 0.6437 0.9025 -0.1434 0.084 Uiso 1 1 calc R U
C34 C 0.5723(5) 0.8080(4) -0.3932(13) 0.052(3) Uani 1 1 d . .
C35 C 0.5289(5) 0.7968(5) -0.3916(14) 0.063(4) Uani 1 1 d . .
H35A H 0.5124 0.7987 -0.3082 0.076 Uiso 1 1 calc R U
C36 C 0.5084(4) 0.7824(4) -0.5127(15) 0.056(3) Uani 1 1 d . .
H36A H 0.4777 0.7771 -0.5115 0.067 Uiso 1 1 calc R U
C37 C 0.5324(5) 0.7758(4) -0.6346(13) 0.052(3) Uani 1 1 d . .
C38 C 0.5792(5) 0.7860(5) -0.6349(13) 0.063(4) Uani 1 1 d . .
H38A H 0.5967 0.7812 -0.7148 0.076 Uiso 1 1 calc R U
C39 C 0.5980(5) 0.8027(6) -0.5181(17) 0.070(4) Uani 1 1 d . .
H39A H 0.6279 0.8108 -0.5202 0.084 Uiso 1 1 calc R U
C40 C 0.6580(5) 0.8688(4) 0.1078(14) 0.055(3) Uani 1 1 d . .
C41 C 0.6584(5) 0.9468(4) 0.4389(13) 0.048(3) Uani 1 1 d . .
C42 C 0.7020(5) 0.6336(4) 1.9102(16) 0.057(3) Uani 1 1 d . .
C43 C 0.6736(5) 0.6419(4) 2.0337(12) 0.048(3) Uani 1 1 d . .
C44 C 0.4600(5) 0.3086(4) 0.6273(14) 0.054(3) Uani 1 1 d . .
C45 C 0.4802(5) 0.3200(6) 0.5032(16) 0.069(4) Uani 1 1 d . .
H45A H 0.5114 0.3217 0.4978 0.082 Uiso 1 1 calc R U
C46 C 0.4539(5) 0.3289(5) 0.3853(14) 0.060(3) Uani 1 1 d . .
H46A H 0.4679 0.3348 0.2998 0.072 Uiso 1 1 calc R U
C47 C 0.4078(5) 0.3293(4) 0.3931(14) 0.052(3) Uani 1 1 d . .
C48 C 0.3874(5) 0.3186(6) 0.5228(15) 0.067(4) Uani 1 1 d . .
H48A H 0.3562 0.3195 0.5316 0.080 Uiso 1 1 calc R U
C49 C 0.4131(5) 0.3068(5) 0.6355(15) 0.067(4) Uani 1 1 d . .
H49A H 0.3993 0.2977 0.7176 0.081 Uiso 1 1 calc R U
C50 C 0.3789(5) 0.3387(4) 0.2679(14) 0.053(3) Uani 1 1 d . .
C51 C 0.3832(6) 0.3178(5) 0.1436(17) 0.068(4) Uani 1 1 d . .
H51A H 0.4045 0.2977 0.1364 0.082 Uiso 1 1 calc R U
C52 C 0.3560(5) 0.3267(5) 0.0293(15) 0.067(4) Uani 1 1 d . .
H52A H 0.3576 0.3112 -0.0518 0.081 Uiso 1 1 calc R U
C53 C 0.3478(5) 0.3682(5) 0.2793(15) 0.059(3) Uani 1 1 d . .
H53A H 0.3441 0.3817 0.3644 0.070 Uiso 1 1 calc R U
C55 C 0.4871(6) 0.2955(5) 0.7517(16) 0.063(4) Uani 1 1 d . .
C56 C 0.4886(4) 0.2399(4) 1.2380(13) 0.047(3) Uani 1 1 d . .
C57 C 0.5615(5) 0.1580(4) 0.8370(19) 0.066(4) Uani 1 1 d . .
C58 C 0.6071(6) 0.1537(5) 0.790(2) 0.082(5) Uani 1 1 d . .
H58A H 0.6274 0.1744 0.8023 0.099 Uiso 1 1 calc R U
C59 C 0.6205(6) 0.1202(5) 0.730(3) 0.085(6) Uani 1 1 d . .
H59A H 0.6506 0.1175 0.7048 0.102 Uiso 1 1 calc R U
C60 C 0.5914(5) 0.0890(5) 0.7019(18) 0.066(4) Uani 1 1 d . .
C61 C 0.5461(6) 0.0923(5) 0.746(3) 0.093(7) Uani 1 1 d . .
H61A H 0.5256 0.0721 0.7285 0.112 Uiso 1 1 calc R U
C62 C 0.5327(6) 0.1273(4) 0.8193(17) 0.066(4) Uani 1 1 d . .
H62A H 0.5036 0.1291 0.8554 0.079 Uiso 1 1 calc R U
C63 C 0.6085(6) 0.0516(4) 0.6377(18) 0.066(4) Uani 1 1 d . .
C64 C 0.6427(5) 0.0520(4) 0.5391(18) 0.065(4) Uani 1 1 d . .
H64A H 0.6549 0.0762 0.5124 0.077 Uiso 1 1 calc R U
C65 C 0.6587(5) 0.0194(4) 0.481(2) 0.066(4) Uani 1 1 d . .
H65A H 0.6839 0.0210 0.4227 0.079 Uiso 1 1 calc R U
C66 C 0.6389(5) -0.0176(4) 0.5052(17) 0.056(3) Uani 1 1 d . .
C67 C 0.6028(6) -0.0191(4) 0.5969(17) 0.063(4) Uani 1 1 d . .
H67A H 0.5889 -0.0432 0.6153 0.076 Uiso 1 1 calc R U
C68 C 0.5871(5) 0.0146(4) 0.661(2) 0.068(4) Uani 1 1 d . .
H68A H 0.5622 0.0132 0.7204 0.081 Uiso 1 1 calc R U
C69 C 0.5482(6) 0.1974(5) 0.9011(17) 0.070(5) Uani 1 1 d . .
C71 C 0.6516(6) 0.3997(5) 1.233(2) 0.086(6) Uani 1 1 d . .
H71A H 0.6827 0.4024 1.2314 0.103 Uiso 1 1 calc R U
C54 C 0.6789(6) 0.6218(4) 2.1599(17) 0.063(4) Uani 1 1 d . .
H54A H 0.7001 0.6016 2.1667 0.076 Uiso 1 1 calc R U

loop_
_atom_site_aniso_label
_atom_site_aniso_U_11
_atom_site_aniso_U_22
_atom_site_aniso_U_33
_atom_site_aniso_U_23
_atom_site_aniso_U_13
_atom_site_aniso_U_12
In1 0.0465(4) 0.0407(4) 0.0351(4) -0.0019(3) 0.0040(3) -0.0034(3)
In2 0.0603(5) 0.0342(4) 0.0380(4) -0.0034(3) -0.0060(4) -0.0034(3)
In3 0.0593(5) 0.0379(4) 0.0376(4) -0.0035(3) 0.0010(4) 0.0028(3)
Cl1 0.069(2) 0.086(3) 0.083(3) -0.019(2) 0.010(2) -0.012(2)
Cl2 0.068(2) 0.105(3) 0.088(3) -0.017(3) -0.015(2) -0.005(2)
O1 0.058(5) 0.037(4) 0.053(5) 0.002(4) -0.004(4) 0.004(4)
O2 0.064(5) 0.036(4) 0.058(5) -0.012(3) -0.009(4) 0.001(4)
O3 0.062(6) 0.064(6) 0.063(6) -0.001(5) -0.002(5) -0.011(5)
O4 0.064(6) 0.053(5) 0.071(6) -0.019(5) 0.009(5) -0.014(4)
O5 0.104(9) 0.064(6) 0.039(5) 0.017(4) 0.010(5) 0.001(6)
O6 0.076(7) 0.076(7) 0.064(6) 0.025(6) -0.001(5) 0.000(6)
O7 0.070(6) 0.055(6) 0.070(6) 0.021(5) -0.007(5) -0.006(5)
O8 0.073(6) 0.066(6) 0.050(5) 0.015(4) -0.017(5) -0.001(5)
O9 0.068(5) 0.034(4) 0.052(5) -0.011(3) 0.007(4) -0.001(4)
O10 0.080(6) 0.037(4) 0.052(5) -0.004(4) 0.003(4) 0.000(4)
O11 0.104(9) 0.064(7) 0.057(6) -0.006(5) -0.013(6) -0.018(6)
O12 0.081(6) 0.061(6) 0.038(4) -0.006(4) -0.014(4) -0.010(5)
O13 0.104(9) 0.071(7) 0.063(6) -0.004(5) 0.014(6) 0.035(6)
O14 0.093(7) 0.049(5) 0.039(4) -0.001(4) 0.020(5) 0.003(5)
O15 0.103(9) 0.079(7) 0.052(6) 0.023(5) -0.028(6) -0.019(6)
O16 0.077(8) 0.153(14) 0.064(7) -0.004(8) -0.014(6) 0.032(9)
O17 0.050(4) 0.063(5) 0.037(4) 0.005(4) 0.006(3) 0.004(4)
O18 0.062(6) 0.072(6) 0.048(5) 0.010(4) 0.006(4) -0.013(5)
O19 0.122(11) 0.048(6) 0.097(9) -0.018(6) 0.027(8) 0.008(7)
O20 0.069(7) 0.109(10) 0.084(8) -0.051(8) 0.000(6) 0.021(7)
C1 0.069(8) 0.034(6) 0.056(7) -0.008(6) -0.014(7) -0.002(5)
C2 0.082(11) 0.041(8) 0.128(17) -0.021(9) -0.026(11) 0.013(7)
C3 0.071(10) 0.062(10) 0.116(15) -0.019(10) -0.030(10) 0.015(8)
C4 0.061(8) 0.045(7) 0.108(13) -0.010(8) -0.019(9) 0.013(6)
C5 0.078(10) 0.047(8) 0.097(12) -0.008(8) -0.026(9) 0.006(7)
C6 0.065(8) 0.052(7) 0.083(10) -0.019(8) -0.029(8) 0.003(6)
C7 0.068(9) 0.038(7) 0.128(16) -0.010(8) -0.036(10) 0.007(6)
C8 0.067(9) 0.064(10) 0.143(19) -0.058(12) 0.005(11) -0.016(8)
C9 0.064(8) 0.068(9) 0.076(10) -0.026(8) 0.009(8) -0.002(7)
C10 0.070(8) 0.049(7) 0.084(10) -0.008(8) 0.005(8) -0.016(6)
C11 0.070(9) 0.069(9) 0.090(12) -0.025(10) 0.000(9) -0.014(7)
C12 0.051(7) 0.037(6) 0.048(6) 0.000(5) -0.003(5) 0.001(5)
C13 0.083(11) 0.050(8) 0.052(8) 0.002(6) -0.005(7) -0.020(7)
C14 0.065(8) 0.062(8) 0.037(6) 0.008(5) 0.000(6) 0.003(7)
C15 0.085(9) 0.050(7) 0.047(7) -0.003(6) 0.006(6) 0.000(7)
C16 0.087(10) 0.044(7) 0.041(7) 0.002(5) 0.008(6) 0.007(6)
C17 0.068(8) 0.047(6) 0.037(5) 0.004(5) -0.002(6) -0.001(6)
C18 0.074(9) 0.049(7) 0.042(6) 0.001(5) 0.007(6) 0.001(6)
C19 0.074(8) 0.051(7) 0.050(7) 0.003(6) 0.001(7) 0.005(6)
C20 0.066(8) 0.039(6) 0.040(6) 0.004(5) -0.004(5) -0.009(5)
C21 0.072(8) 0.058(7) 0.041(6) 0.006(5) -0.010(6) -0.017(7)
C22 0.066(7) 0.039(6) 0.044(6) 0.002(5) -0.009(6) -0.009(5)
C23 0.054(7) 0.051(7) 0.039(6) 0.004(5) -0.007(5) -0.007(5)
C24 0.073(9) 0.051(7) 0.044(7) 0.001(5) -0.014(6) 0.000(6)
C25 0.081(9) 0.038(6) 0.042(7) 0.004(5) 0.000(6) -0.004(6)
C26 0.056(7) 0.055(8) 0.059(8) 0.019(6) 0.002(6) 0.003(6)
C27 0.054(7) 0.052(8) 0.067(9) 0.011(6) -0.001(6) 0.008(6)
C28 0.059(7) 0.055(7) 0.036(6) 0.003(5) -0.002(5) -0.012(6)
C29 0.089(10) 0.066(9) 0.033(6) 0.006(6) -0.012(6) -0.021(7)
C30 0.100(12) 0.077(11) 0.061(9) 0.006(8) -0.008(9) -0.044(9)
C31 0.053(7) 0.061(8) 0.029(5) 0.001(5) -0.007(5) -0.007(6)
C32 0.091(11) 0.056(8) 0.045(7) 0.010(6) -0.012(7) -0.012(8)
C33 0.099(11) 0.060(8) 0.051(8) -0.002(6) -0.033(8) -0.023(8)
C34 0.062(8) 0.059(8) 0.035(6) -0.003(5) -0.008(5) -0.007(6)
C35 0.069(9) 0.084(10) 0.037(6) -0.006(6) 0.009(6) -0.023(8)
C36 0.045(6) 0.072(8) 0.051(7) -0.016(6) 0.012(6) -0.010(6)
C37 0.056(7) 0.058(7) 0.041(6) 0.008(5) -0.009(5) -0.010(5)
C38 0.052(7) 0.108(12) 0.029(6) -0.003(6) 0.011(5) -0.021(7)
C39 0.052(7) 0.101(12) 0.057(9) -0.009(8) 0.001(7) -0.028(8)
C40 0.069(8) 0.056(8) 0.039(6) -0.010(5) 0.004(6) -0.003(6)
C41 0.065(8) 0.038(6) 0.041(6) -0.004(5) -0.011(6) -0.001(5)
C42 0.061(8) 0.049(7) 0.063(8) -0.012(6) 0.002(7) 0.006(6)
C43 0.063(7) 0.053(7) 0.029(5) -0.001(5) -0.002(5) 0.002(6)
C44 0.064(8) 0.054(7) 0.045(7) 0.008(5) -0.005(6) 0.013(6)
C45 0.053(7) 0.102(12) 0.051(7) 0.017(8) 0.004(7) 0.006(7)
C46 0.065(8) 0.074(9) 0.040(6) 0.007(6) 0.011(6) 0.009(7)
C47 0.057(7) 0.065(8) 0.035(6) 0.000(5) -0.006(5) 0.009(6)
C48 0.055(7) 0.104(12) 0.041(7) 0.005(7) 0.013(6) -0.007(8)
C49 0.053(7) 0.102(12) 0.047(8) 0.028(8) 0.005(6) -0.004(7)
C50 0.063(8) 0.056(8) 0.041(6) 0.001(5) -0.001(6) 0.003(6)
C51 0.074(9) 0.081(10) 0.050(8) -0.009(7) -0.010(7) 0.034(8)
C52 0.075(9) 0.088(11) 0.039(7) -0.006(6) -0.006(6) 0.027(8)
C53 0.063(8) 0.062(8) 0.051(7) -0.006(6) -0.007(6) 0.010(7)
C55 0.079(11) 0.059(8) 0.051(8) -0.005(7) -0.018(7) 0.008(7)
C56 0.060(7) 0.040(6) 0.041(6) -0.004(5) 0.007(5) -0.003(5)
C57 0.079(9) 0.041(7) 0.080(10) -0.020(7) 0.032(9) 0.010(6)
C58 0.065(9) 0.059(9) 0.123(17) 0.006(10) -0.007(10) -0.002(7)
C59 0.054(8) 0.057(9) 0.144(18) -0.039(10) 0.009(10) 0.001(7)
C60 0.070(9) 0.048(8) 0.079(10) 0.005(7) 0.013(8) -0.006(6)
C61 0.071(10) 0.054(9) 0.154(19) -0.044(11) 0.032(11) 0.003(8)
C62 0.077(10) 0.053(8) 0.068(9) -0.029(7) 0.009(8) 0.005(6)
C63 0.085(10) 0.044(7) 0.069(9) -0.003(6) -0.005(8) 0.003(7)
C64 0.068(8) 0.049(8) 0.077(10) -0.012(7) 0.022(7) -0.008(6)
C65 0.072(9) 0.035(6) 0.092(11) -0.004(7) 0.008(9) -0.002(6)
C66 0.062(7) 0.046(7) 0.061(8) 0.015(6) 0.006(7) 0.003(5)
C67 0.076(9) 0.047(8) 0.065(9) 0.003(6) 0.016(7) -0.003(6)
C68 0.075(9) 0.047(7) 0.082(10) 0.002(7) 0.024(9) -0.008(6)
C69 0.088(12) 0.071(11) 0.052(8) -0.018(7) -0.014(8) 0.030(9)
C71 0.069(10) 0.071(11) 0.117(15) -0.032(10) 0.011(10) -0.034(9)
C54 0.083(9) 0.052(7) 0.055(8) 0.005(6) 0.010(8) 0.021(7)

loop_
_atom_type_symbol
_atom_type_description
_atom_type_scat_dispersion_real
_atom_type_scat_dispersion_imag
_atom_type_scat_source
C C 0.0181 0.0091 'International Tables Vol C Tables 4.2.6.8 and 6.1.1.4'
H H 0.0000 0.0000 'International Tables Vol C Tables 4.2.6.8 and 6.1.1.4'
O O 0.0492 0.0322 'International Tables Vol C Tables 4.2.6.8 and 6.1.1.4'
In In 0.0822 5.0449 'International Tables Vol C Tables 4.2.6.8 and 6.1.1.4'
Cl Cl 0.3639 0.7018 'International Tables Vol C Tables 4.2.6.8 and 6.1.1.4'

loop_
_geom_angle_atom_site_label_1
_geom_angle_atom_site_label_2
_geom_angle_atom_site_label_3
_geom_angle
_geom_angle_site_symmetry_1
_geom_angle_site_symmetry_3
O15 In1 O17 81.7(4) . .
O15 In1 O19 113.8(6) . .
O17 In1 O19 128.9(4) . .
O15 In1 O3 89.7(4) . .
O17 In1 O3 88.6(4) . .
O19 In1 O3 136.6(5) . .
O15 In1 O4 127.6(4) . .
O17 In1 O4 129.8(4) . .
O19 In1 O4 80.3(5) . .
O3 In1 O4 56.9(4) . .
O15 In1 O18 138.6(4) . .
O17 In1 O18 57.0(3) . .
O19 In1 O18 95.1(5) . .
O3 In1 O18 88.5(4) . .
O4 In1 O18 84.4(4) . .
O15 In1 O20 89.8(5) . .
O17 In1 O20 76.8(4) . .
O19 In1 O20 56.1(5) . .
O3 In1 O20 165.4(4) . .
O4 In1 O20 132.6(4) . .
O18 In1 O20 82.3(4) . .
O15 In1 O16 51.9(4) . .
O17 In1 O16 133.5(4) . .
O19 In1 O16 79.8(5) . .
O3 In1 O16 88.7(5) . .
O4 In1 O16 85.2(5) . .
O18 In1 O16 169.1(4) . .
O20 In1 O16 102.4(5) . .
O8 In2 O12 83.9(4) . .
O8 In2 O9 133.0(4) . .
O12 In2 O9 132.6(4) . .
O8 In2 O10 96.9(4) . .
O12 In2 O10 94.8(4) . .
O9 In2 O10 58.1(3) . .
O8 In2 O11 140.2(4) . .
O12 In2 O11 56.4(4) . .
O9 In2 O11 82.8(4) . .
O10 In2 O11 88.7(4) . .
Cl1 In2 O11 89.4(3) . .
O8 In2 O7 54.4(4) . .
O12 In2 O7 136.6(3) . .
O9 In2 O7 81.0(3) . .
O10 In2 O7 80.8(4) . .
Cl1 In2 O7 94.5(3) . .
O11 In2 O7 163.7(4) . .
O5 In3 O14 81.9(4) . .
O5 In3 O1 95.9(4) . .
O14 In3 O1 89.0(4) . .
O5 In3 O2 133.7(4) . .
O14 In3 O2 129.6(4) . .
O1 In3 O2 58.5(3) . .
O5 In3 O13 137.7(4) . .
O14 In3 O13 55.7(3) . .
O1 In3 O13 85.9(4) . .
O2 In3 O13 82.5(4) . .
Cl2 In3 O13 89.9(4) . .
O5 In3 O6 56.0(4) . .
O14 In3 O6 136.6(4) . .
O1 In3 O6 85.7(4) . .
O2 In3 O6 82.4(4) . .
Cl2 In3 O6 92.9(3) . .
O13 In3 O6 164.8(4) . .
C12 O1 In3 91.8(7) . .
C12 O2 In3 89.5(7) . .
C13 O3 In1 92.0(10) . .
C13 O4 In1 89.7(9) . .
C26 O5 In3 99.4(9) . .
C26 O6 In3 83.8(9) . .
C27 O7 In2 82.6(9) . .
C27 O8 In2 101.9(9) . .
C41 O9 In2 94.6(7) . .
C41 O10 In2 87.4(8) . .
C40 O11 In2 84.8(9) . .
C40 O12 In2 98.0(8) . .
C42 O13 In3 86.3(10) . .
C42 O14 In3 98.5(8) . .
C55 O15 In1 105.6(11) . .
C55 O16 In1 84.3(11) . .
C56 O17 In1 94.5(7) . .
C56 O18 In1 89.6(8) . .
C69 O19 In1 93.0(11) . .
C69 O20 In1 87.8(11) . .
C6 C1 C2 119.0(12) . .
C6 C1 C12 121.6(12) . .
C2 C1 C12 119.4(12) . .
C3 C2 C1 119.2(14) . .
C3 C2 H2A 120.4 . .
C1 C2 H2A 120.4 . .
C2 C3 C4 123.5(16) . .
C2 C3 H3A 118.3 . .
C4 C3 H3A 118.3 . .
C5 C4 C3 117.1(15) . .
C5 C4 C7 121.0(13) . .
C3 C4 C7 121.9(14) . .
C6 C5 C4 119.5(15) . .
C6 C5 H5A 120.2 . .
C4 C5 H5A 120.2 . .
C5 C6 C1 121.7(13) . .
C5 C6 H6A 119.1 . .
C1 C6 H6A 119.1 . .
C71 C7 C8 117.9(15) . .
C71 C7 C4 123.3(15) . .
C8 C7 C4 118.6(15) . .
C7 C8 C9 119.5(15) . .
C7 C8 H8A 120.3 . .
C9 C8 H8A 120.3 . .
C10 C9 C8 120.2(16) . .
C10 C9 H9A 119.9 . .
C8 C9 H9A 119.9 . .
C9 C10 C11 121.0(15) . .
C9 C10 C13 117.0(15) . .
C11 C10 C13 121.9(15) . .
C10 C11 C71 116.7(17) . .
C10 C11 H11A 121.6 . .
C71 C11 H11A 121.6 . .
O1 C12 O2 120.1(11) . .
O1 C12 C1 120.7(11) . .
O2 C12 C1 119.2(11) . .
O3 C13 O4 121.1(13) . .
O3 C13 C10 121.5(15) . .
O4 C13 C10 117.3(14) . .
C15 C14 C19 120.7(12) . .
C15 C14 C26 117.2(12) . .
C19 C14 C26 122.0(13) . .
C16 C15 C14 117.9(13) . .
C16 C15 H15A 121.0 . .
C14 C15 H15A 121.0 . .
C17 C16 C15 122.8(13) . .
C17 C16 H16A 118.6 . .
C15 C16 H16A 118.6 . .
C16 C17 C18 118.7(12) . .
C16 C17 C20 119.9(12) . .
C18 C17 C20 121.4(12) . .
C19 C18 C17 120.4(13) . .
C19 C18 H18A 119.8 . .
C17 C18 H18A 119.8 . .
C18 C19 C14 119.4(13) . .
C18 C19 H19A 120.3 . .
C14 C19 H19A 120.3 . .
C21 C20 C25 117.1(11) . .
C21 C20 C17 121.5(11) . .
C25 C20 C17 121.4(11) . .
C22 C21 C20 121.9(12) . .
C22 C21 H21A 119.0 . .
C20 C21 H21A 119.0 . .
C21 C22 C23 120.3(11) . .
C21 C22 H22A 119.8 . .
C23 C22 H22A 119.8 . .
C24 C23 C22 118.3(12) . .
C24 C23 C27 120.2(12) . .
C22 C23 C27 121.5(12) . .
C25 C24 C23 121.0(13) . .
C25 C24 H24A 119.5 . .
C23 C24 H24A 119.5 . .
C24 C25 C20 121.3(12) . .
C24 C25 H25A 119.3 . .
C20 C25 H25A 119.3 . .
O5 C26 O6 120.4(12) . .
O5 C26 C14 119.0(12) . .
O6 C26 C14 120.4(13) . .
O7 C27 O8 121.0(13) . .
O7 C27 C23 122.2(14) . .
O8 C27 C23 116.7(13) . .
C29 C28 C33 120.5(12) . .
C29 C28 C40 118.4(12) . .
C33 C28 C40 121.0(12) . .
C28 C29 C30 118.4(13) . .
C28 C29 H29A 120.8 . .
C30 C29 H29A 120.8 . .
C31 C30 C29 121.2(14) . .
C31 C30 H30A 119.4 . .
C29 C30 H30A 119.4 . .
C32 C31 C30 119.4(13) . .
C32 C31 C34 120.3(12) . .
C30 C31 C34 120.3(13) . .
C31 C32 C33 121.7(13) . .
C31 C32 H32A 119.1 . .
C33 C32 H32A 119.1 . .
C28 C33 C32 118.5(13) . .
C28 C33 H33A 120.7 . .
C32 C33 H33A 120.7 . .
C35 C34 C39 119.3(12) . .
C35 C34 C31 121.2(13) . .
C39 C34 C31 119.4(12) . .
C34 C35 C36 120.8(13) . .
C34 C35 H35A 119.6 . .
C36 C35 H35A 119.6 . .
C37 C36 C35 121.6(12) . .
C37 C36 H36A 119.2 . .
C35 C36 H36A 119.2 . .
C36 C37 C38 117.7(12) . .
C36 C37 C56 122.2(12) . 4_663
C38 C37 C56 120.0(12) . 4_663
C39 C38 C37 119.7(12) . .
C39 C38 H38A 120.1 . .
C37 C38 H38A 120.1 . .
C38 C39 C34 120.6(13) . .
C38 C39 H39A 119.7 . .
C34 C39 H39A 119.7 . .
O12 C40 O11 120.8(13) . .
O12 C40 C28 119.4(12) . .
O11 C40 C28 119.6(13) . .
O10 C41 O9 119.8(12) . .
O10 C41 C66 120.7(13) . 1_565
O9 C41 C66 119.3(11) . 1_565
O13 C42 O14 119.4(13) . .
O13 C42 C43 121.7(14) . .
O14 C42 C43 118.7(12) . .
C52 C43 C54 118.4(12) 4_667 .
C52 C43 C42 119.4(12) 4_667 .
C54 C43 C42 121.8(13) . .
C45 C44 C49 119.7(13) . .
C45 C44 C55 121.4(14) . .
C49 C44 C55 118.8(13) . .
C44 C45 C46 120.0(13) . .
C44 C45 H45A 120.0 . .
C46 C45 H45A 120.0 . .
C47 C46 C45 121.2(13) . .
C47 C46 H46A 119.4 . .
C45 C46 H46A 119.4 . .
C46 C47 C48 118.1(13) . .
C46 C47 C50 122.2(13) . .
C48 C47 C50 119.6(13) . .
C49 C48 C47 120.7(13) . .
C49 C48 H48A 119.7 . .
C47 C48 H48A 119.7 . .
C48 C49 C44 120.1(13) . .
C48 C49 H49A 120.0 . .
C44 C49 H49A 120.0 . .
C53 C50 C51 120.3(13) . .
C53 C50 C47 118.8(12) . .
C51 C50 C47 120.9(13) . .
C50 C51 C52 120.1(13) . .
C50 C51 H51A 119.9 . .
C52 C51 H51A 119.9 . .
C43 C52 C51 121.1(14) 4_663 .
C43 C52 H52A 119.4 4_663 .
C51 C52 H52A 119.4 . .
C50 C53 C54 119.3(13) . 4_663
C50 C53 H53A 120.4 . .
C54 C53 H53A 120.4 4_663 .
O15 C55 O16 118.1(15) . .
O15 C55 C44 120.5(15) . .
O16 C55 C44 121.3(16) . .
O18 C56 O17 118.9(11) . .
O18 C56 C37 121.2(12) . 4_667
O17 C56 C37 119.9(12) . 4_667
C62 C57 C58 118.8(13) . .
C62 C57 C69 123.8(14) . .
C58 C57 C69 117.4(15) . .
C59 C58 C57 120.2(16) . .
C59 C58 H58A 119.9 . .
C57 C58 H58A 119.9 . .
C58 C59 C60 122.8(16) . .
C58 C59 H59A 118.6 . .
C60 C59 H59A 118.6 . .
C59 C60 C61 118.4(15) . .
C59 C60 C63 120.6(14) . .
C61 C60 C63 120.9(14) . .
C60 C61 C62 118.5(16) . .
C60 C61 H61A 120.8 . .
C62 C61 H61A 120.8 . .
C57 C62 C61 121.1(15) . .
C57 C62 H62A 119.4 . .
C61 C62 H62A 119.4 . .
C64 C63 C68 116.2(14) . .
C64 C63 C60 121.3(14) . .
C68 C63 C60 122.1(15) . .
C65 C64 C63 122.7(15) . .
C65 C64 H64A 118.7 . .
C63 C64 H64A 118.7 . .
C64 C65 C66 121.7(16) . .
C64 C65 H65A 119.2 . .
C66 C65 H65A 119.2 . .
C67 C66 C65 117.5(14) . .
C67 C66 C41 122.9(12) . 1_545
C65 C66 C41 119.6(13) . 1_545
C68 C67 C66 120.8(14) . .
C68 C67 H67A 119.6 . .
C66 C67 H67A 119.6 . .
C67 C68 C63 120.7(14) . .
C67 C68 H68A 119.6 . .
C63 C68 H68A 119.6 . .
O19 C69 O20 123.2(16) . .
O19 C69 C57 121.5(16) . .
O20 C69 C57 115.3(17) . .
C7 C71 C11 124.5(17) . .
C7 C71 H71A 117.8 . .
C11 C71 H71A 117.8 . .
C43 C54 C53 120.4(13) . 4_667
C43 C54 H54A 119.8 . .
C53 C54 H54A 119.8 4_667 .

loop_
_geom_bond_atom_site_label_1
_geom_bond_atom_site_label_2
_geom_bond_distance
_geom_bond_site_symmetry_2
In1 O15 2.148(11) .
In1 O17 2.223(8) .
In1 O19 2.253(12) .
In1 O3 2.260(11) .
In1 O4 2.270(10) .
In1 O18 2.326(9) .
In1 O20 2.348(14) .
In1 O16 2.560(14) .
In2 O8 2.147(10) .
In2 O12 2.164(9) .
In2 O9 2.173(8) .
In2 O10 2.339(10) .
In2 O11 2.446(12) .
In2 O7 2.559(11) .
In3 O5 2.164(10) .
In3 O14 2.179(9) .
In3 O1 2.223(9) .
In3 O2 2.249(8) .
In3 O13 2.451(13) .
In3 O6 2.476(11) .
O1 C12 1.239(15) .
O2 C12 1.281(15) .
O3 C13 1.205(19) .
O4 C13 1.28(2) .
O5 C26 1.240(18) .
O6 C26 1.288(19) .
O7 C27 1.252(18) .
O8 C27 1.253(19) .
O9 C41 1.277(17) .
O10 C41 1.262(16) .
O11 C40 1.264(18) .
O12 C40 1.257(17) .
O13 C42 1.253(18) .
O14 C42 1.269(18) .
O15 C55 1.20(2) .
O16 C55 1.24(2) .
O17 C56 1.259(16) .
O18 C56 1.263(16) .
O19 C69 1.21(2) .
O20 C69 1.25(2) .
C1 C6 1.385(19) .
C1 C2 1.39(2) .
C1 C12 1.500(16) .
C2 C3 1.33(2) .
C2 H2A 0.9300 .
C3 C4 1.41(2) .
C3 H3A 0.9300 .
C4 C5 1.39(2) .
C4 C7 1.50(2) .
C5 C6 1.37(2) .
C5 H5A 0.9300 .
C6 H6A 0.9300 .
C7 C71 1.30(3) .
C7 C8 1.39(2) .
C8 C9 1.42(2) .
C8 H8A 0.9300 .
C9 C10 1.33(2) .
C9 H9A 0.9300 .
C10 C11 1.37(2) .
C10 C13 1.51(2) .
C11 C71 1.42(2) .
C11 H11A 0.9300 .
C14 C15 1.39(2) .
C14 C19 1.40(2) .
C14 C26 1.504(17) .
C15 C16 1.39(2) .
C15 H15A 0.9300 .
C16 C17 1.357(19) .
C16 H16A 0.9300 .
C17 C18 1.41(2) .
C17 C20 1.487(16) .
C18 C19 1.38(2) .
C18 H18A 0.9300 .
C19 H19A 0.9300 .
C20 C21 1.365(18) .
C20 C25 1.415(18) .
C21 C22 1.365(18) .
C21 H21A 0.9300 .
C22 C23 1.402(18) .
C22 H22A 0.9300 .
C23 C24 1.37(2) .
C23 C27 1.498(18) .
C24 C25 1.354(18) .
C24 H24A 0.9300 .
C25 H25A 0.9300 .
C28 C29 1.371(19) .
C28 C33 1.38(2) .
C28 C40 1.492(18) .
C29 C30 1.42(2) .
C29 H29A 0.9300 .
C30 C31 1.35(2) .
C30 H30A 0.9300 .
C31 C32 1.34(2) .
C31 C34 1.482(16) .
C32 C33 1.41(2) .
C32 H32A 0.9300 .
C33 H33A 0.9300 .
C34 C35 1.34(2) .
C34 C39 1.42(2) .
C35 C36 1.384(19) .
C35 H35A 0.9300 .
C36 C37 1.372(19) .
C36 H36A 0.9300 .
C37 C38 1.434(18) .
C37 C56 1.454(17) 4_663
C38 C39 1.36(2) .
C38 H38A 0.9300 .
C39 H39A 0.9300 .
C41 C66 1.473(19) 1_565
C42 C43 1.467(18) .
C43 C52 1.38(2) 4_667
C43 C54 1.381(19) .
C44 C45 1.37(2) .
C44 C49 1.39(2) .
C44 C55 1.490(19) .
C45 C46 1.39(2) .
C45 H45A 0.9300 .
C46 C47 1.37(2) .
C46 H46A 0.9300 .
C47 C48 1.41(2) .
C47 C50 1.496(18) .
C48 C49 1.37(2) .
C48 H48A 0.9300 .
C49 H49A 0.9300 .
C50 C53 1.36(2) .
C50 C51 1.38(2) .
C51 C52 1.38(2) .
C51 H51A 0.9300 .
C52 C43 1.38(2) 4_663
C52 H52A 0.9300 .
C53 C54 1.42(2) 4_663
C53 H53A 0.9300 .
C56 C37 1.454(17) 4_667
C57 C62 1.36(2) .
C57 C58 1.43(2) .
C57 C69 1.512(19) .
C58 C59 1.33(2) .
C58 H58A 0.9300 .
C59 C60 1.39(2) .
C59 H59A 0.9300 .
C60 C61 1.41(2) .
C60 C63 1.49(2) .
C61 C62 1.425(19) .
C61 H61A 0.9300 .
C62 H62A 0.9300 .
C63 C64 1.38(2) .
C63 C68 1.42(2) .
C64 C65 1.32(2) .
C64 H64A 0.9300 .
C65 C66 1.398(19) .
C65 H65A 0.9300 .
C66 C67 1.38(2) .
C66 C41 1.473(19) 1_545
C67 C68 1.37(2) .
C67 H67A 0.9300 .
C68 H68A 0.9300 .
C71 H71A 0.9300 .
C54 C53 1.42(2) 4_667
C54 H54A 0.9300 .
